data_7039231
loop_
_publ_author_name
'Patchett, Ruth'
'Chaplin, Adrian B.'

_publ_section_title
;
 Coordination chemistry of a calix[4]arene-based NHC ligand: dinuclear
 complexes and comparison to I(i)Pr2Me2.
;
_journal_issue 21
_journal_name_full 'Dalton transactions (Cambridge, England : 2003)'
_journal_page_first 8945
_journal_page_last 8955
_journal_paper_doi 10.1039/c6dt01001f
_journal_volume 45
_journal_year 2016
_chemical_formula_moiety 'C22 H40 Ag N4, C32 H12 B F24'
_chemical_formula_sum 'C54 H52 Ag B F24 N4'
_chemical_formula_weight 1331.67
_chemical_melting_point ?
_space_group_crystal_system monoclinic
_space_group_IT_number 14
_space_group_name_Hall '-P 2ybc'
_space_group_name_H-M_alt 'P 1 21/c 1'
_symmetry_space_group_name_Hall '-P 2ybc'
_symmetry_space_group_name_H-M 'P 1 21/c 1'
_atom_sites_solution_hydrogens geom
_atom_sites_solution_primary direct
_atom_sites_solution_secondary difmap
_audit_creation_date 2015-07-24
_audit_creation_method
;
Olex2 1.2
(compiled 2015.01.26 svn.r3151 for OlexSys, GUI svn.r4998)
;
_audit_update_record
;
2016-01-21 deposited with the CCDC.
2016-05-03 downloaded from the CCDC.
;
_cell_angle_alpha 90
_cell_angle_beta 95.6910(14)
_cell_angle_gamma 90
_cell_formula_units_Z 4
_cell_length_a 10.29827(16)
_cell_length_b 20.4557(3)
_cell_length_c 29.5742(4)
_cell_measurement_reflns_used 17624
_cell_measurement_temperature 150(2)
_cell_measurement_theta_max 27.4650
_cell_measurement_theta_min 3.3740
_cell_volume 6199.34(16)
_computing_cell_refinement
;
CrysAlisPro, Agilent Technologies,
Version 1.171.37.35 (release 13-08-2014 CrysAlis171 .NET)
(compiled Aug 13 2014,18:06:01)
;
_computing_data_collection
;
CrysAlisPro, Agilent Technologies,
Version 1.171.37.35 (release 13-08-2014 CrysAlis171 .NET)
(compiled Aug 13 2014,18:06:01)
;
_computing_data_reduction
;
CrysAlisPro, Agilent Technologies,
Version 1.171.37.35 (release 13-08-2014 CrysAlis171 .NET)
(compiled Aug 13 2014,18:06:01)
;
_computing_molecular_graphics 'Olex2 (Dolomanov et al., 2009)'
_computing_publication_material 'Olex2 (Dolomanov et al., 2009)'
_computing_structure_refinement 'ShelXL (Sheldrick, 2008)'
_computing_structure_solution 'ShelXS (Sheldrick, 2008)'
_diffrn_ambient_temperature 150(2)
_diffrn_detector 'CCD plate'
_diffrn_detector_area_resol_mean 10.2833
_diffrn_detector_type Ruby
_diffrn_measured_fraction_theta_full 0.998
_diffrn_measured_fraction_theta_max 0.998
_diffrn_measurement_details
;
  1 omega  -65.00  137.00   1.0000   25.0000
omega____ theta____ kappa____ phi______ frames
    -       32.6000  -19.0000   60.0000 202

  2 omega  -25.00   85.00   1.0000   25.0000
omega____ theta____ kappa____ phi______ frames
    -       32.6000  -99.0000  120.0000 110

  3 omega -136.00  -53.00   1.0000   25.0000
omega____ theta____ kappa____ phi______ frames
    -      -33.3813  178.0000  150.0000 83

  4 omega  -20.00  128.00   1.0000   25.0000
omega____ theta____ kappa____ phi______ frames
    -       32.6000   38.0000 -180.0000 148

  5 omega  -63.00   71.00   1.0000   25.0000
omega____ theta____ kappa____ phi______ frames
    -       32.6000  -38.0000  -60.0000 134

  6 omega  -29.00   18.00   1.0000   25.0000
omega____ theta____ kappa____ phi______ frames
    -      -33.3813  -95.0000 -172.0000 47

  7 omega  -25.00   20.00   1.0000   25.0000
omega____ theta____ kappa____ phi______ frames
    -      -33.3813  -99.0000  -90.0000 45

  8 omega  -25.00   20.00   1.0000   25.0000
omega____ theta____ kappa____ phi______ frames
    -      -33.3813  -99.0000   30.0000 45

  9 omega  -25.00   20.00   1.0000   25.0000
omega____ theta____ kappa____ phi______ frames
    -      -33.3813  -99.0000  -30.0000 45

 10 omega  -20.00    5.00   1.0000   25.0000
omega____ theta____ kappa____ phi______ frames
    -       32.6000   38.0000  -30.0000 25
;
_diffrn_measurement_device 'four-circle diffractometer'
_diffrn_measurement_device_type 'Oxford Diffraction: Xcalibur, Ruby, Gemini'
_diffrn_measurement_method '\w scans'
_diffrn_orient_matrix_UB_11 -0.0187191000
_diffrn_orient_matrix_UB_12 0.0293492000
_diffrn_orient_matrix_UB_13 0.0103489000
_diffrn_orient_matrix_UB_21 -0.0107443000
_diffrn_orient_matrix_UB_22 -0.0176359000
_diffrn_orient_matrix_UB_23 0.0199394000
_diffrn_orient_matrix_UB_31 0.0657752000
_diffrn_orient_matrix_UB_32 0.0054779000
_diffrn_orient_matrix_UB_33 0.0087237000
_diffrn_radiation_monochromator graphite
_diffrn_radiation_probe x-ray
_diffrn_radiation_type MoK\a
_diffrn_radiation_wavelength 0.71073
_diffrn_reflns_av_R_equivalents 0.0512
_diffrn_reflns_av_unetI/netI 0.0308
_diffrn_reflns_Laue_measured_fraction_full 0.998
_diffrn_reflns_Laue_measured_fraction_max 0.998
_diffrn_reflns_limit_h_max 12
_diffrn_reflns_limit_h_min -12
_diffrn_reflns_limit_k_max 25
_diffrn_reflns_limit_k_min -25
_diffrn_reflns_limit_l_max 36
_diffrn_reflns_limit_l_min -36
_diffrn_reflns_number 89535
_diffrn_reflns_point_group_measured_fraction_full 0.998
_diffrn_reflns_point_group_measured_fraction_max 0.998
_diffrn_reflns_theta_full 26.371
_diffrn_reflns_theta_max 26.371
_diffrn_reflns_theta_min 3.174
_diffrn_source 'Enhance (Mo) X-ray Source'
_exptl_absorpt_coefficient_mu 0.435
_exptl_absorpt_correction_T_max 1.00000
_exptl_absorpt_correction_T_min 0.87959
_exptl_absorpt_correction_type multi-scan
_exptl_absorpt_process_details
;
CrysAlisPro, Agilent Technologies,
Version 1.171.37.35 (release 13-08-2014 CrysAlis171 .NET)
(compiled Aug 13 2014,18:06:01)
Empirical absorption correction using spherical harmonics,
 implemented in SCALE3 ABSPACK scaling algorithm.
;
_exptl_crystal_colour colourless
_exptl_crystal_colour_primary colourless
_exptl_crystal_density_diffrn 1.427
_exptl_crystal_density_meas ?
_exptl_crystal_description needle
_exptl_crystal_F_000 2688
_exptl_crystal_size_max 0.6
_exptl_crystal_size_mid 0.12
_exptl_crystal_size_min 0.12
_platon_squeeze_details
;
)
TITL 0110abc14
CELL   10.2983   20.4557   29.5742     90.00     95.69     90.00
SPGR P21/c
C101 0.500 0.500 0.500 !       2.38 eA-3
C102 0.428 0.890 0.953 !       2.33 eA-3
Q103 0.687 0.747 0.958 !       1.47 eA-3
Q104 0.664 0.769 0.444 !       1.40 eA-3
Q105 0.027 0.156 0.777 !       1.08 eA-3
Q106 0.029 0.577 0.700 !       1.04 eA-3
Q107 0.713 0.706 0.932 !       1.01 eA-3
Q108 0.750 0.812 0.580 !       0.95 eA-3
Q109 0.247 0.092 0.352 !       0.92 eA-3
Q110 0.412 0.579 0.609 !       0.81 eA-3
Q111 0.494 0.685 0.378 !       0.75 eA-3
Q112 0.117 0.642 0.763 !       0.73 eA-3
Q113 0.604 0.155 0.930 !       0.73 eA-3
Q114 0.748 0.403 0.435 !       0.73 eA-3
Q115 0.831 0.144 0.153 !       0.71 eA-3
Q116 0.116 0.534 0.837 !       0.66 eA-3
Q117 0.879 0.499 0.128 !       0.64 eA-3
Q118 0.937 0.333 0.987 !       0.63 eA-3
Q119 0.184 0.198 0.931 !       0.61 eA-3
Q120 0.119 0.935 0.493 !       0.60 eA-3
Q121 0.611 0.486 0.272 !       0.58 eA-3
Q122 0.508 0.518 0.693 !       0.56 eA-3
Q123 0.821 0.390 0.034 !       0.56 eA-3
Q124 0.431 0.439 0.648 !       0.55 eA-3
Q125 0.860 0.544 0.106 !       0.54 eA-3
Q126 0.317 0.796 0.365 !       0.54 eA-3
Q127 0.781 0.299-0.004 !       0.52 eA-3
Q128 0.759 0.341 0.020 !       0.52 eA-3
Q129 0.536 0.467 0.671 !       0.52 eA-3
Q130 0.827 0.733 0.256 !       0.51 eA-3
Q131 0.854 0.714 0.268 !       0.51 eA-3
Q132 0.980 0.077 0.485 !       0.50 eA-3
)
;
_refine_diff_density_max 1.189
_refine_diff_density_min -0.658
_refine_diff_density_rms 0.073
_refine_ls_extinction_method none
_refine_ls_goodness_of_fit_ref 1.020
_refine_ls_hydrogen_treatment constr
_refine_ls_matrix_type full
_refine_ls_number_parameters 879
_refine_ls_number_reflns 12657
_refine_ls_number_restraints 714
_refine_ls_restrained_S_all 1.187
_refine_ls_R_factor_all 0.0822
_refine_ls_R_factor_gt 0.0586
_refine_ls_shift/su_max 0.001
_refine_ls_shift/su_mean 0.000
_refine_ls_structure_factor_coef Fsqd
_refine_ls_weighting_details 'w=1/[\s^2^(Fo^2^)+(0.0845P)^2^+7.7819P] where P=(Fo^2^+2Fc^2^)/3'
_refine_ls_weighting_scheme calc
_refine_ls_wR_factor_gt 0.1515
_refine_ls_wR_factor_ref 0.1672
_reflns_Friedel_coverage 0.000
_reflns_number_gt 9308
_reflns_number_total 12657
_reflns_threshold_expression 'I > 2\s(I)'
_cod_data_source_file c6dt01001f2.cif
_cod_data_source_block 0110abc14
_cod_depositor_comments
;
The following automatic conversions were performed:

'_chemical_melting_point' value 'not measured' was changed to '?' -
the value is undefined or not given.

'_exptl_crystal_density_meas' value 'not measured' was changed to '?'
- the value is perceived as not measured.

Automatic conversion script
Id: cif_fix_values 4268 2015-11-12 08:31:59Z antanas 

 Adding full bibliography for 7039227--7039236.cif.
;
_cod_database_code 7039231
_shelx_space_group_comment
;
The symmetry employed for this shelxl refinement is uniquely defined
by the following loop, which should always be used as a source of
symmetry information in preference to the above space-group names.
They are only intended as comments.
;
_olex2_refinement_description
;
1. Fixed Uiso
 At 1.2 times of:
  All C(H) groups
 At 1.5 times of:
  All C(H,H,H) groups
2. Restrained distances
 C208-F4 \\sim C208-F5 \\sim C208-F6 \\sim C208-F4A \\sim C208-F5A \\sim
C208-F6A
 with sigma of 0.01
 F4-F5 \\sim F5-F6 \\sim F6-F4 \\sim F4A-F5A \\sim F5A-F6A \\sim F6A-F4A
 with sigma of 0.01
 C205-F4 \\sim C205-F5 \\sim C205-F6 \\sim C205-F4A \\sim C205-F5A \\sim
C205-F6A
 with sigma of 0.01
 C215-F7 \\sim C215-F8 \\sim C215-F9 \\sim C215-F7A \\sim C215-F8A \\sim
C215-F9A
 with sigma of 0.01
 F7-F8 \\sim F8-F9 \\sim F9-F7 \\sim F7A-F8A \\sim F8A-F9A \\sim F9A-F7A
 with sigma of 0.01
 C211-F7 \\sim C211-F8 \\sim C211-F9 \\sim C211-F7A \\sim C211-F8A \\sim
C211-F9A
 with sigma of 0.01
 C216-F10 \\sim C216-F11 \\sim C216-F12 \\sim C216-F10A \\sim C216-F11A \\sim
C216-F12A
 with sigma of 0.01
 F10-F11 \\sim F11-F12 \\sim F12-F10 \\sim F10A-F11A \\sim F11A-F12A \\sim
F12A-F10A
 with sigma of 0.01
 C213-F10 \\sim C213-F11 \\sim C213-F12 \\sim C213-F10A \\sim C213-F11A \\sim
C213-F12A
 with sigma of 0.01
 C231-F19 \\sim C231-F20 \\sim C231-F21 \\sim C231-F19A \\sim C231-F20A \\sim
C231-F21A
 with sigma of 0.01
 F19-F20 \\sim F20-F21 \\sim F21-F19 \\sim F19A-F20A \\sim F20A-F21A \\sim
F21A-F19A
 with sigma of 0.01
 C227-F19 \\sim C227-F20 \\sim C227-F21 \\sim C227-F19A \\sim C227-F20A \\sim
C227-F21A
 with sigma of 0.01
3. Uiso/Uaniso restraints and constraints
C8 \\sim C9 \\sim C24 \\sim C25 \\sim C23 \\sim C21 \\sim C20 \\sim C22 \\sim
C27 \\sim C18 \\sim N19 \\sim N16 \\sim C17 \\sim C26 \\sim C15 \\sim C7 \\sim
F1 \\sim F2 \\sim F3 \\sim F4 \\sim F4A \\sim F5 \\sim F5A \\sim F6 \\sim F6A
\\sim F7 \\sim F7A \\sim F8 \\sim F8A \\sim F9 \\sim F9A \\sim F10 \\sim F10A
\\sim F11 \\sim F11A \\sim F12 \\sim F12A \\sim F13 \\sim F14 \\sim F15 \\sim
F16 \\sim F17 \\sim F18 \\sim F19 \\sim F19A \\sim F20 \\sim F20A \\sim F21
\\sim F21A \\sim F22 \\sim F23 \\sim F24: within 1.7A with sigma of 0.01 and
sigma for terminal atoms of 0.02
Uanis(C8) \\sim Ueq, Uanis(C9) \\sim Ueq, Uanis(C24) \\sim Ueq, Uanis(C25)
\\sim Ueq, Uanis(C23) \\sim Ueq, Uanis(C21) \\sim Ueq, Uanis(C20) \\sim Ueq,
Uanis(C22) \\sim Ueq, Uanis(C27) \\sim Ueq, Uanis(C18) \\sim Ueq, Uanis(N19)
\\sim Ueq, Uanis(N16) \\sim Ueq, Uanis(C17) \\sim Ueq, Uanis(C26) \\sim Ueq,
Uanis(C15) \\sim Ueq, Uanis(C7) \\sim Ueq, Uanis(F1) \\sim Ueq, Uanis(F2) \\sim
Ueq, Uanis(F3) \\sim Ueq, Uanis(F4) \\sim Ueq, Uanis(F4A) \\sim Ueq, Uanis(F5)
\\sim Ueq, Uanis(F5A) \\sim Ueq, Uanis(F6) \\sim Ueq, Uanis(F6A) \\sim Ueq,
Uanis(F7) \\sim Ueq, Uanis(F7A) \\sim Ueq, Uanis(F8) \\sim Ueq, Uanis(F8A)
\\sim Ueq, Uanis(F9) \\sim Ueq, Uanis(F9A) \\sim Ueq, Uanis(F10) \\sim Ueq,
Uanis(F10A) \\sim Ueq, Uanis(F11) \\sim Ueq, Uanis(F11A) \\sim Ueq, Uanis(F12)
\\sim Ueq, Uanis(F12A) \\sim Ueq, Uanis(F13) \\sim Ueq, Uanis(F14) \\sim Ueq,
Uanis(F15) \\sim Ueq, Uanis(F16) \\sim Ueq, Uanis(F17) \\sim Ueq, Uanis(F18)
\\sim Ueq, Uanis(F19) \\sim Ueq, Uanis(F19A) \\sim Ueq, Uanis(F20) \\sim Ueq,
Uanis(F20A) \\sim Ueq, Uanis(F21) \\sim Ueq, Uanis(F21A) \\sim Ueq, Uanis(F22)
\\sim Ueq, Uanis(F23) \\sim Ueq, Uanis(F24) \\sim Ueq: with sigma of 0.007 and
sigma for terminal atoms of 0.014
4. Others
 Sof(F10A)=Sof(F11A)=Sof(F12A)=1-FVAR(1)
 Sof(F10)=Sof(F11)=Sof(F12)=FVAR(1)
 Sof(F19A)=Sof(F20A)=Sof(F21A)=1-FVAR(2)
 Sof(F19)=Sof(F20)=Sof(F21)=FVAR(2)
 Fixed Sof: F4(0.5) F4A(0.5) F5(0.5) F5A(0.5) F6(0.5) F6A(0.5) F7(0.5)
 F7A(0.5) F8(0.5) F8A(0.5) F9(0.5) F9A(0.5)
5.a Ternary CH refined with riding coordinates:
 C7(H7), C10(H10), C20(H20), C23(H23)
5.b Aromatic/amide H refined with riding coordinates:
 C202(H202), C204(H204), C206(H206), C210(H210), C212(H212), C214(H214),
 C218(H218), C220(H220), C222(H222), C226(H226), C228(H228), C230(H230)
5.c Idealised Me refined as rotating group:
 C8(H8A,H8B,H8C), C9(H9A,H9B,H9C), C11(H11A,H11B,H11C), C12(H12A,H12B,H12C),
 C13(H13A,H13B,H13C), C14(H14A,H14B,H14C), C21(H21A,H21B,H21C), C22(H22A,H22B,
 H22C), C24(H24A,H24B,H24C), C25(H25A,H25B,H25C), C26(H26A,H26B,H26C), C27(H27A,
 H27B,H27C)
;
_platon_squeeze_void_probe_radius 1.20
_shelx_shelxl_version_number 2014/7
_olex2_submission_special_instructions 'No special instructions were received'

loop_
_space_group_symop_operation_xyz
'x, y, z'
'-x, y+1/2, -z+1/2'
'-x, -y, -z'
'x, -y-1/2, z-1/2'

loop_
_atom_site_label
_atom_site_type_symbol
_atom_site_fract_x
_atom_site_fract_y
_atom_site_fract_z
_atom_site_U_iso_or_equiv
_atom_site_adp_type
_atom_site_occupancy
_atom_site_site_symmetry_order
_atom_site_calc_flag
_atom_site_refinement_flags_posn
_atom_site_refinement_flags_adp
_atom_site_refinement_flags_occupancy
_atom_site_disorder_assembly
_atom_site_disorder_group
Ag1 Ag 0.26354(3) 0.25812(2) 0.06024(2) 0.04985(12) Uani 1 1 d . . . . .
N3 N 0.4396(3) 0.30503(15) 0.14402(11) 0.0426(7) Uani 1 1 d . . . . .
N6 N 0.2552(3) 0.35319(14) 0.14293(10) 0.0398(7) Uani 1 1 d . . . . .
N16 N 0.1481(3) 0.14845(18) -0.00438(11) 0.0557(8) Uani 1 1 d . U . . .
N19 N 0.2495(4) 0.2174(2) -0.04125(12) 0.0667(10) Uani 1 1 d . U . . .
C2 C 0.3214(3) 0.30919(18) 0.12018(13) 0.0428(8) Uani 1 1 d . . . . .
C4 C 0.4472(3) 0.34702(18) 0.18122(13) 0.0427(8) Uani 1 1 d . . . . .
C5 C 0.3311(3) 0.37728(17) 0.18060(12) 0.0397(8) Uani 1 1 d . . . . .
C7 C 0.5448(4) 0.2622(2) 0.12954(17) 0.0580(11) Uani 1 1 d . U . . .
H7 H 0.4970 0.2363 0.1045 0.070 Uiso 1 1 calc R . . . .
C8 C 0.6399(5) 0.2977(3) 0.1055(2) 0.0887(18) Uani 1 1 d . U . . .
H8A H 0.5944 0.3227 0.0805 0.133 Uiso 1 1 calc GR . . . .
H8B H 0.6999 0.2665 0.0934 0.133 Uiso 1 1 calc GR . . . .
H8C H 0.6893 0.3277 0.1266 0.133 Uiso 1 1 calc GR . . . .
C9 C 0.5878(8) 0.2125(3) 0.1612(3) 0.114(2) Uani 1 1 d . U . . .
H9A H 0.6298 0.2327 0.1890 0.170 Uiso 1 1 calc GR . . . .
H9B H 0.6504 0.1841 0.1479 0.170 Uiso 1 1 calc GR . . . .
H9C H 0.5128 0.1866 0.1686 0.170 Uiso 1 1 calc GR . . . .
C10 C 0.1209(3) 0.37722(19) 0.12969(14) 0.0467(9) Uani 1 1 d . . . . .
H10 H 0.0913 0.3989 0.1572 0.056 Uiso 1 1 calc R . . . .
C11 C 0.1237(4) 0.4300(2) 0.09376(15) 0.0544(10) Uani 1 1 d . . . . .
H11A H 0.1809 0.4657 0.1055 0.082 Uiso 1 1 calc GR . . . .
H11B H 0.0352 0.4469 0.0860 0.082 Uiso 1 1 calc GR . . . .
H11C H 0.1567 0.4115 0.0665 0.082 Uiso 1 1 calc GR . . . .
C12 C 0.0261(4) 0.3233(2) 0.11724(18) 0.0634(12) Uani 1 1 d . . . . .
H12A H 0.0462 0.3032 0.0887 0.095 Uiso 1 1 calc GR . . . .
H12B H -0.0627 0.3411 0.1135 0.095 Uiso 1 1 calc GR . . . .
H12C H 0.0326 0.2903 0.1414 0.095 Uiso 1 1 calc GR . . . .
C13 C 0.5652(4) 0.3548(2) 0.21496(17) 0.0658(12) Uani 1 1 d . . . . .
H13A H 0.5851 0.3129 0.2303 0.099 Uiso 1 1 calc GR . . . .
H13B H 0.5477 0.3879 0.2375 0.099 Uiso 1 1 calc GR . . . .
H13C H 0.6398 0.3685 0.1991 0.099 Uiso 1 1 calc GR . . . .
C14 C 0.2844(4) 0.4269(2) 0.21207(15) 0.0527(10) Uani 1 1 d . . . . .
H14A H 0.2646 0.4678 0.1955 0.079 Uiso 1 1 calc GR . . . .
H14B H 0.3524 0.4348 0.2371 0.079 Uiso 1 1 calc GR . . . .
H14C H 0.2054 0.4108 0.2244 0.079 Uiso 1 1 calc GR . . . .
C15 C 0.2162(4) 0.2049(2) 0.00051(13) 0.0523(9) Uani 1 1 d . U . . .
C17 C 0.1395(5) 0.1259(3) -0.04905(16) 0.0707(12) Uani 1 1 d . U . . .
C18 C 0.2035(5) 0.1687(3) -0.07170(16) 0.0747(13) Uani 1 1 d . U . . .
C20 C 0.0857(5) 0.1154(3) 0.03202(17) 0.0708(13) Uani 1 1 d . U . . .
H20 H 0.0497 0.0744 0.0173 0.085 Uiso 1 1 calc R . . . .
C21 C -0.0311(5) 0.1502(3) 0.0443(2) 0.0877(17) Uani 1 1 d . U . . .
H21A H -0.0045 0.1904 0.0607 0.131 Uiso 1 1 calc GR . . . .
H21B H -0.0791 0.1221 0.0637 0.131 Uiso 1 1 calc GR . . . .
H21C H -0.0872 0.1612 0.0166 0.131 Uiso 1 1 calc GR . . . .
C22 C 0.1791(7) 0.0919(4) 0.0688(2) 0.105(2) Uani 1 1 d . U . . .
H22A H 0.2541 0.0722 0.0560 0.157 Uiso 1 1 calc GR . . . .
H22B H 0.1371 0.0591 0.0867 0.157 Uiso 1 1 calc GR . . . .
H22C H 0.2088 0.1286 0.0885 0.157 Uiso 1 1 calc GR . . . .
C23 C 0.3212(6) 0.2762(3) -0.0534(2) 0.0870(16) Uani 1 1 d . U . . .
H23 H 0.3330 0.2726 -0.0865 0.104 Uiso 1 1 calc R . . . .
C24 C 0.2422(8) 0.3374(4) -0.0476(4) 0.149(3) Uani 1 1 d . U . . .
H24A H 0.1580 0.3340 -0.0661 0.224 Uiso 1 1 calc GR . . . .
H24B H 0.2899 0.3755 -0.0573 0.224 Uiso 1 1 calc GR . . . .
H24C H 0.2274 0.3424 -0.0155 0.224 Uiso 1 1 calc GR . . . .
C25 C 0.4537(5) 0.2805(3) -0.0286(2) 0.0889(17) Uani 1 1 d . U . . .
H25A H 0.4464 0.2928 0.0031 0.133 Uiso 1 1 calc GR . . . .
H25B H 0.5048 0.3136 -0.0430 0.133 Uiso 1 1 calc GR . . . .
H25C H 0.4972 0.2380 -0.0295 0.133 Uiso 1 1 calc GR . . . .
C26 C 0.0710(7) 0.0643(3) -0.0648(2) 0.101(2) Uani 1 1 d . U . . .
H26A H 0.1182 0.0266 -0.0508 0.152 Uiso 1 1 calc GR . . . .
H26B H 0.0680 0.0611 -0.0979 0.152 Uiso 1 1 calc GR . . . .
H26C H -0.0181 0.0647 -0.0558 0.152 Uiso 1 1 calc GR . . . .
C27 C 0.2225(7) 0.1716(5) -0.12166(19) 0.122(3) Uani 1 1 d . U . . .
H27A H 0.1847 0.2123 -0.1347 0.184 Uiso 1 1 calc GR . . . .
H27B H 0.1791 0.1341 -0.1373 0.184 Uiso 1 1 calc GR . . . .
H27C H 0.3159 0.1704 -0.1254 0.184 Uiso 1 1 calc GR . . . .
F1 F -0.7058(2) 0.20365(11) -0.22369(8) 0.0518(5) Uani 1 1 d . U . . .
F2 F -0.8394(2) 0.28069(13) -0.21223(11) 0.0714(8) Uani 1 1 d . U . . .
F3 F -0.8146(3) 0.24959(13) -0.28029(9) 0.0675(7) Uani 1 1 d . U . . .
F4 F -0.6590(8) 0.5120(3) -0.2879(2) 0.0885(19) Uani 0.5 1 d D U P A 1
F4A F -0.5259(9) 0.4536(4) -0.3420(2) 0.102(2) Uani 0.5 1 d D U P A 2
F5 F -0.4784(4) 0.4951(3) -0.3108(2) 0.0762(19) Uani 0.5 1 d D U P A 1
F5A F -0.7098(5) 0.4722(3) -0.3229(3) 0.0780(19) Uani 0.5 1 d D U P A 2
F6 F -0.6463(9) 0.4503(3) -0.34335(17) 0.086(2) Uani 0.5 1 d D U P A 1
F6A F -0.5498(10) 0.5213(2) -0.2906(2) 0.098(2) Uani 0.5 1 d D U P A 2
F7 F -0.0812(9) 0.3519(3) -0.3369(2) 0.104(3) Uani 0.5 1 d D U P B 1
F7A F 0.0053(7) 0.4615(3) -0.3342(2) 0.076(2) Uani 0.5 1 d D U P B 2
F8 F -0.1584(7) 0.4465(4) -0.3387(2) 0.093(3) Uani 0.5 1 d D U P B 1
F8A F 0.0033(8) 0.3593(3) -0.3336(2) 0.089(2) Uani 0.5 1 d D U P B 2
F9 F 0.0458(6) 0.4333(4) -0.3338(2) 0.096(3) Uani 0.5 1 d D U P B 1
F9A F -0.1749(5) 0.4120(4) -0.3416(2) 0.085(3) Uani 0.5 1 d D U P B 2
F10 F 0.1977(8) 0.4274(4) -0.1346(3) 0.124(3) Uani 0.609(10) 1 d D U P C 1
F10A F 0.1582(11) 0.5298(3) -0.1678(3) 0.088(4) Uani 0.391(10) 1 d D U P C 2
F11 F 0.1283(5) 0.5231(3) -0.1503(3) 0.089(2) Uani 0.609(10) 1 d D U P C 1
F11A F 0.2637(5) 0.4420(6) -0.1697(4) 0.101(4) Uani 0.391(10) 1 d D U P C 2
F12 F 0.2540(4) 0.4781(3) -0.19045(17) 0.0647(16) Uani 0.609(10) 1 d D U P C 1
F12A F 0.1365(7) 0.4584(5) -0.12096(17) 0.070(3) Uani 0.391(10) 1 d D U P C 2
F13 F -0.2972(5) 0.06658(14) -0.09318(14) 0.1186(14) Uani 1 1 d . U . . .
F14 F -0.2856(6) 0.1524(2) -0.05550(12) 0.1405(18) Uani 1 1 d . U . . .
F15 F -0.4530(4) 0.1320(2) -0.09543(19) 0.152(2) Uani 1 1 d . U . . .
F16 F 0.0352(3) 0.1145(3) -0.21149(15) 0.164(2) Uani 1 1 d . U . . .
F17 F -0.1356(3) 0.08598(14) -0.24927(11) 0.0836(9) Uani 1 1 d . U . . .
F18 F -0.0477(5) 0.17092(17) -0.26407(17) 0.1401(19) Uani 1 1 d . U . . .
F19 F -0.0352(5) 0.3694(7) -0.0126(2) 0.100(3) Uani 0.499(13) 1 d D U P D 1
F19A F -0.2016(9) 0.3825(6) 0.03031(18) 0.087(3) Uani 0.501(13) 1 d D U P D 2
F20 F -0.1917(12) 0.3105(3) 0.0034(3) 0.104(3) Uani 0.499(13) 1 d D U P D 1
F20A F -0.0458(7) 0.4130(6) -0.0063(3) 0.108(3) Uani 0.501(13) 1 d D U P D 2
F21 F -0.1758(9) 0.4066(5) 0.02849(17) 0.073(3) Uani 0.499(13) 1 d D U P D 1
F21A F -0.1054(12) 0.3156(4) -0.0101(3) 0.098(3) Uani 0.501(13) 1 d D U P D 2
F22 F -0.4629(3) 0.56315(12) -0.05290(10) 0.0722(8) Uani 1 1 d . U . . .
F23 F -0.6155(2) 0.49388(13) -0.06138(9) 0.0620(6) Uani 1 1 d . U . . .
F24 F -0.5546(3) 0.54074(12) -0.11954(8) 0.0649(7) Uani 1 1 d . U . . .
C201 C -0.4292(3) 0.35284(15) -0.21292(10) 0.0301(6) Uani 1 1 d . . . . .
C202 C -0.5285(3) 0.30602(16) -0.21316(11) 0.0330(7) Uani 1 1 d . . . . .
H202 H -0.5165 0.2696 -0.1932 0.040 Uiso 1 1 calc R . . . .
C203 C -0.6445(3) 0.31092(17) -0.24165(11) 0.0350(7) Uani 1 1 d . . . . .
C204 C -0.6652(3) 0.36230(17) -0.27183(12) 0.0376(7) Uani 1 1 d . . . . .
H204 H -0.7430 0.3650 -0.2919 0.045 Uiso 1 1 calc R . . . .
C205 C -0.5694(3) 0.40972(16) -0.27207(11) 0.0348(7) Uani 1 1 d D . . . .
C206 C -0.4556(3) 0.40537(15) -0.24262(11) 0.0320(7) Uani 1 1 d . . . . .
H206 H -0.3932 0.4396 -0.2427 0.038 Uiso 1 1 calc R . . . .
C207 C -0.7493(4) 0.2613(2) -0.23939(14) 0.0457(9) Uani 1 1 d . . . . .
C208 C -0.5872(3) 0.46486(18) -0.30491(12) 0.0464(9) Uani 1 1 d D . . . .
C209 C -0.1716(3) 0.38245(15) -0.20192(11) 0.0312(7) Uani 1 1 d . . . . .
C210 C -0.1637(3) 0.38292(17) -0.24902(11) 0.0360(7) Uani 1 1 d . . . . .
H210 H -0.2321 0.3632 -0.2682 0.043 Uiso 1 1 calc R . . . .
C211 C -0.0603(3) 0.41097(17) -0.26873(12) 0.0408(8) Uani 1 1 d D . . . .
C212 C 0.0429(3) 0.43864(17) -0.24214(13) 0.0418(8) Uani 1 1 d . . . . .
H212 H 0.1138 0.4579 -0.2555 0.050 Uiso 1 1 calc R . . . .
C213 C 0.0404(3) 0.43769(16) -0.19568(12) 0.0390(8) Uani 1 1 d D . . . .
C214 C -0.0658(3) 0.41042(16) -0.17604(12) 0.0359(7) Uani 1 1 d . . . . .
H214 H -0.0654 0.4111 -0.1439 0.043 Uiso 1 1 calc R . . . .
C215 C -0.0606(3) 0.41073(19) -0.31910(14) 0.0582(11) Uani 1 1 d D . . . .
C216 C 0.1515(3) 0.46600(17) -0.16591(13) 0.0536(10) Uani 1 1 d D . . . .
C217 C -0.2568(3) 0.26875(16) -0.17216(11) 0.0335(7) Uani 1 1 d . . . . .
C218 C -0.3053(4) 0.23093(17) -0.13827(12) 0.0398(8) Uani 1 1 d . . . . .
H218 H -0.3592 0.2512 -0.1181 0.048 Uiso 1 1 calc R . . . .
C219 C -0.2772(4) 0.16430(18) -0.13292(13) 0.0464(9) Uani 1 1 d . . . . .
C220 C -0.2008(4) 0.13299(18) -0.16204(14) 0.0466(9) Uani 1 1 d . . . . .
H220 H -0.1812 0.0878 -0.1585 0.056 Uiso 1 1 calc R . . . .
C221 C -0.1538(3) 0.16887(17) -0.19629(13) 0.0412(8) Uani 1 1 d . . . . .
C222 C -0.1794(3) 0.23514(17) -0.20105(12) 0.0361(7) Uani 1 1 d . . . . .
H222 H -0.1435 0.2586 -0.2246 0.043 Uiso 1 1 calc R . . . .
C223 C -0.3283(6) 0.1284(2) -0.09535(18) 0.0677(13) Uani 1 1 d . . . . .
C224 C -0.0744(4) 0.13477(19) -0.22860(16) 0.0513(10) Uani 1 1 d . . . . .
C225 C -0.3111(3) 0.38115(15) -0.13018(11) 0.0307(7) Uani 1 1 d . . . . .
C226 C -0.2321(3) 0.36421(17) -0.09064(11) 0.0366(7) Uani 1 1 d . . . . .
H226 H -0.1682 0.3310 -0.0924 0.044 Uiso 1 1 calc R . . . .
C227 C -0.2432(3) 0.39397(18) -0.04898(11) 0.0415(8) Uani 1 1 d D . . . .
C228 C -0.3333(3) 0.44337(17) -0.04526(11) 0.0377(8) Uani 1 1 d . . . . .
H228 H -0.3408 0.4642 -0.0169 0.045 Uiso 1 1 calc R . . . .
C229 C -0.4122(3) 0.46167(16) -0.08373(11) 0.0336(7) Uani 1 1 d . . . . .
C230 C -0.4020(3) 0.43055(15) -0.12530(11) 0.0317(7) Uani 1 1 d . . . . .
H230 H -0.4588 0.4434 -0.1510 0.038 Uiso 1 1 calc R . . . .
C231 C -0.1570(4) 0.3733(2) -0.00857(13) 0.0649(13) Uani 1 1 d D . . . .
C232 C -0.5100(4) 0.51455(17) -0.07988(12) 0.0413(8) Uani 1 1 d . . . . .
B200 B -0.2925(3) 0.34663(18) -0.17925(12) 0.0309(7) Uani 1 1 d . . . . .

loop_
_atom_site_aniso_label
_atom_site_aniso_U_11
_atom_site_aniso_U_22
_atom_site_aniso_U_33
_atom_site_aniso_U_23
_atom_site_aniso_U_13
_atom_site_aniso_U_12
Ag1 0.0579(2) 0.05131(19) 0.03921(17) 0.00056(13) -0.00080(13) -0.00357(14)
N3 0.0342(15) 0.0442(17) 0.0495(18) 0.0045(14) 0.0038(13) 0.0024(13)
N6 0.0303(14) 0.0398(16) 0.0482(18) 0.0009(13) -0.0017(12) -0.0019(12)
N16 0.0610(19) 0.063(2) 0.0421(17) -0.0001(15) 0.0026(15) -0.0121(16)
N19 0.068(2) 0.094(2) 0.0382(17) 0.0129(18) 0.0026(15) -0.0229(19)
C2 0.0399(19) 0.043(2) 0.044(2) 0.0025(16) 0.0000(16) -0.0019(16)
C4 0.0379(18) 0.0405(19) 0.048(2) 0.0038(16) -0.0035(16) -0.0072(15)
C5 0.0366(17) 0.0366(18) 0.045(2) 0.0028(15) 0.0001(15) -0.0060(14)
C7 0.052(2) 0.055(2) 0.069(3) 0.009(2) 0.016(2) 0.0116(18)
C8 0.069(3) 0.078(3) 0.128(5) 0.022(3) 0.051(3) 0.015(3)
C9 0.145(5) 0.087(4) 0.119(5) 0.049(4) 0.065(4) 0.058(4)
C10 0.0320(17) 0.050(2) 0.057(2) 0.0020(18) -0.0012(16) -0.0010(16)
C11 0.043(2) 0.055(2) 0.063(3) 0.014(2) -0.0068(19) 0.0000(18)
C12 0.039(2) 0.069(3) 0.080(3) 0.012(2) -0.005(2) -0.013(2)
C13 0.047(2) 0.071(3) 0.074(3) -0.003(2) -0.019(2) -0.002(2)
C14 0.056(2) 0.044(2) 0.057(2) -0.0050(18) 0.0003(19) -0.0033(18)
C15 0.058(2) 0.062(2) 0.0361(18) 0.0049(17) 0.0021(16) -0.0108(19)
C17 0.073(3) 0.086(3) 0.051(2) -0.014(2) -0.003(2) -0.011(2)
C18 0.074(3) 0.110(3) 0.038(2) -0.006(2) 0.002(2) -0.015(3)
C20 0.076(3) 0.073(3) 0.064(3) 0.012(2) 0.010(2) -0.016(2)
C21 0.075(3) 0.117(4) 0.073(3) 0.023(3) 0.019(3) -0.006(3)
C22 0.108(4) 0.124(5) 0.086(4) 0.054(4) 0.026(3) 0.025(4)
C23 0.085(3) 0.106(4) 0.070(3) 0.029(3) 0.010(3) -0.025(3)
C24 0.120(5) 0.129(6) 0.198(7) 0.103(6) 0.010(5) -0.016(5)
C25 0.072(3) 0.099(4) 0.099(4) 0.008(3) 0.030(3) -0.024(3)
C26 0.106(4) 0.107(4) 0.087(4) -0.037(3) -0.012(3) -0.024(4)
C27 0.122(5) 0.200(7) 0.045(3) -0.013(4) 0.008(3) -0.030(5)
F1 0.0487(12) 0.0433(12) 0.0632(14) -0.0003(10) 0.0048(10) -0.0090(10)
F2 0.0542(14) 0.0614(15) 0.106(2) -0.0079(15) 0.0428(14) -0.0079(12)
F3 0.0587(14) 0.0729(17) 0.0665(16) 0.0020(13) -0.0157(12) -0.0255(12)
F4 0.112(5) 0.054(3) 0.103(5) 0.022(3) 0.028(4) 0.039(4)
F4A 0.138(6) 0.099(5) 0.078(4) 0.045(4) 0.054(4) 0.053(5)
F5 0.055(3) 0.086(4) 0.084(4) 0.058(4) -0.009(3) -0.012(3)
F5A 0.060(3) 0.081(4) 0.087(5) 0.043(4) -0.022(3) -0.003(3)
F6 0.133(6) 0.076(4) 0.042(3) 0.013(3) -0.036(4) -0.033(4)
F6A 0.148(6) 0.045(3) 0.086(5) 0.011(3) -0.056(5) -0.023(4)
F7 0.155(7) 0.113(5) 0.048(4) -0.020(3) 0.027(5) -0.005(5)
F7A 0.109(6) 0.075(4) 0.050(3) 0.011(3) 0.035(4) -0.021(4)
F8 0.098(5) 0.126(7) 0.052(4) 0.031(4) -0.004(3) 0.014(5)
F8A 0.129(6) 0.094(5) 0.045(3) -0.018(3) 0.009(4) 0.043(4)
F9 0.071(4) 0.153(7) 0.067(4) 0.009(5) 0.030(3) -0.009(5)
F9A 0.058(3) 0.157(7) 0.037(3) 0.017(4) -0.001(2) -0.014(4)
F10 0.100(5) 0.139(5) 0.117(5) 0.078(4) -0.074(4) -0.065(4)
F10A 0.124(7) 0.059(5) 0.075(6) 0.019(4) -0.024(5) -0.038(5)
F11 0.053(3) 0.108(5) 0.109(5) -0.079(4) 0.018(3) -0.014(3)
F11A 0.039(4) 0.138(8) 0.120(7) -0.069(6) -0.015(4) 0.018(5)
F12 0.033(2) 0.091(4) 0.069(3) -0.009(3) -0.0013(19) -0.012(2)
F12A 0.035(4) 0.107(6) 0.063(4) 0.008(4) -0.020(3) -0.023(4)
F13 0.198(4) 0.0472(17) 0.121(3) 0.0325(18) 0.070(3) 0.023(2)
F14 0.252(5) 0.112(3) 0.060(2) 0.011(2) 0.031(3) -0.047(3)
F15 0.103(3) 0.167(4) 0.196(5) 0.118(4) 0.067(3) 0.017(3)
F16 0.067(2) 0.296(6) 0.121(3) -0.120(4) -0.027(2) 0.083(3)
F17 0.0778(18) 0.0754(18) 0.099(2) -0.0541(17) 0.0179(16) -0.0104(14)
F18 0.215(4) 0.064(2) 0.166(4) -0.019(2) 0.141(4) 0.007(2)
F19 0.056(4) 0.188(9) 0.055(4) 0.004(5) 0.000(3) 0.054(5)
F19A 0.096(5) 0.130(7) 0.036(4) 0.022(4) 0.012(3) 0.032(5)
F20 0.126(7) 0.100(5) 0.076(5) 0.030(4) -0.034(5) 0.020(5)
F20A 0.074(4) 0.146(8) 0.092(5) 0.003(5) -0.047(4) 0.008(4)
F21 0.086(5) 0.102(6) 0.027(3) -0.019(3) -0.015(3) 0.023(4)
F21A 0.126(7) 0.100(5) 0.058(4) -0.006(4) -0.038(4) 0.058(5)
F22 0.0747(16) 0.0517(14) 0.0867(19) -0.0379(13) -0.0098(14) 0.0072(12)
F23 0.0522(13) 0.0714(16) 0.0661(16) -0.0066(13) 0.0241(12) 0.0085(12)
F24 0.0931(18) 0.0557(14) 0.0466(13) 0.0009(11) 0.0107(12) 0.0330(13)
C201 0.0339(16) 0.0315(16) 0.0251(15) -0.0081(12) 0.0037(12) 0.0020(13)
C202 0.0360(16) 0.0360(17) 0.0276(16) -0.0033(13) 0.0056(13) 0.0022(13)
C203 0.0344(16) 0.0380(18) 0.0331(17) -0.0069(14) 0.0067(13) 0.0007(14)
C204 0.0320(16) 0.045(2) 0.0353(18) -0.0073(15) 0.0004(13) 0.0044(14)
C205 0.0370(17) 0.0351(17) 0.0325(17) -0.0048(13) 0.0053(14) 0.0044(14)
C206 0.0352(16) 0.0274(16) 0.0334(17) -0.0071(13) 0.0033(13) -0.0003(13)
C207 0.0374(18) 0.052(2) 0.048(2) -0.0038(17) 0.0048(16) -0.0042(16)
C208 0.043(2) 0.047(2) 0.047(2) 0.0076(17) -0.0053(17) 0.0021(17)
C209 0.0347(16) 0.0276(16) 0.0313(16) -0.0017(12) 0.0035(13) 0.0053(13)
C210 0.0353(17) 0.0394(18) 0.0329(17) -0.0034(14) 0.0009(14) 0.0041(14)
C211 0.0408(18) 0.047(2) 0.0359(18) 0.0055(15) 0.0076(15) 0.0039(15)
C212 0.0361(18) 0.0383(19) 0.052(2) 0.0067(16) 0.0081(16) 0.0008(15)
C213 0.0355(17) 0.0310(17) 0.050(2) 0.0016(15) 0.0027(15) -0.0007(14)
C214 0.0371(17) 0.0329(17) 0.0371(18) -0.0022(14) -0.0001(14) 0.0045(14)
C215 0.051(2) 0.084(3) 0.042(2) 0.008(2) 0.0124(19) -0.003(2)
C216 0.044(2) 0.053(2) 0.062(3) -0.001(2) -0.0012(19) -0.0127(18)
C217 0.0337(16) 0.0340(17) 0.0317(16) -0.0053(13) -0.0025(13) 0.0004(13)
C218 0.0446(19) 0.0364(19) 0.0383(19) -0.0034(15) 0.0041(15) 0.0036(15)
C219 0.056(2) 0.0359(19) 0.046(2) 0.0020(16) 0.0006(17) 0.0006(17)
C220 0.048(2) 0.0291(18) 0.061(2) -0.0077(17) -0.0047(18) 0.0041(15)
C221 0.0348(17) 0.0374(19) 0.050(2) -0.0158(16) -0.0011(15) 0.0008(14)
C222 0.0318(16) 0.0365(18) 0.0393(18) -0.0100(14) 0.0005(14) -0.0029(14)
C223 0.095(4) 0.047(3) 0.063(3) 0.010(2) 0.019(3) 0.008(2)
C224 0.041(2) 0.042(2) 0.072(3) -0.019(2) 0.0117(19) -0.0035(17)
C225 0.0322(15) 0.0288(16) 0.0311(16) -0.0035(13) 0.0034(13) -0.0048(12)
C226 0.0373(17) 0.0403(18) 0.0317(17) -0.0039(14) 0.0011(14) 0.0024(14)
C227 0.0394(18) 0.055(2) 0.0295(17) -0.0021(15) 0.0014(14) -0.0014(16)
C228 0.0398(18) 0.047(2) 0.0265(16) -0.0074(14) 0.0058(14) -0.0054(15)
C229 0.0382(17) 0.0332(17) 0.0301(16) -0.0042(13) 0.0076(13) -0.0065(13)
C230 0.0390(17) 0.0307(16) 0.0251(15) -0.0023(12) 0.0018(13) -0.0052(13)
C231 0.065(3) 0.092(4) 0.036(2) -0.008(2) -0.007(2) 0.016(3)
C232 0.050(2) 0.0388(19) 0.0352(18) -0.0100(15) 0.0062(16) 0.0017(16)
B200 0.0330(18) 0.0330(19) 0.0262(17) -0.0039(14) 0.0011(14) 0.0005(15)

loop_
_atom_type_symbol
_atom_type_description
_atom_type_scat_dispersion_real
_atom_type_scat_dispersion_imag
_atom_type_scat_source
C C 0.0033 0.0016 'International Tables Vol C Tables 4.2.6.8 and 6.1.1.4'
H H 0.0000 0.0000 'International Tables Vol C Tables 4.2.6.8 and 6.1.1.4'
Ag Ag -0.8971 1.1015 'International Tables Vol C Tables 4.2.6.8 and 6.1.1.4'
B B 0.0013 0.0007 'International Tables Vol C Tables 4.2.6.8 and 6.1.1.4'
F F 0.0171 0.0103 'International Tables Vol C Tables 4.2.6.8 and 6.1.1.4'
N N 0.0061 0.0033 'International Tables Vol C Tables 4.2.6.8 and 6.1.1.4'

loop_
_geom_angle_atom_site_label_1
_geom_angle_atom_site_label_2
_geom_angle_atom_site_label_3
_geom_angle
C15 Ag1 C2 176.81(15)
C2 N3 C4 110.6(3)
C2 N3 C7 122.1(3)
C4 N3 C7 127.2(3)
C2 N6 C5 111.4(3)
C2 N6 C10 126.4(3)
C5 N6 C10 122.0(3)
C15 N16 C17 111.6(4)
C15 N16 C20 125.0(4)
C17 N16 C20 123.3(4)
C15 N19 C18 110.9(4)
C15 N19 C23 124.2(4)
C18 N19 C23 124.9(4)
N3 C2 Ag1 125.3(3)
N3 C2 N6 104.9(3)
N6 C2 Ag1 129.8(3)
N3 C4 C13 124.6(3)
C5 C4 N3 107.1(3)
C5 C4 C13 128.3(4)
N6 C5 C14 123.6(3)
C4 C5 N6 106.1(3)
C4 C5 C14 130.3(3)
C8 C7 N3 113.0(4)
C9 C7 N3 114.8(4)
C9 C7 C8 119.7(5)
N6 C10 C11 109.8(3)
N6 C10 C12 112.9(3)
C12 C10 C11 114.2(3)
N16 C15 Ag1 127.6(3)
N19 C15 Ag1 128.2(3)
N19 C15 N16 104.1(4)
N16 C17 C26 123.9(5)
C18 C17 N16 105.9(4)
C18 C17 C26 130.3(5)
N19 C18 C27 122.3(5)
C17 C18 N19 107.6(4)
C17 C18 C27 130.0(5)
N16 C20 C21 112.6(4)
C22 C20 N16 113.2(4)
C22 C20 C21 117.9(5)
N19 C23 C24 111.1(5)
N19 C23 C25 112.7(5)
C25 C23 C24 111.8(6)
C202 C201 B200 122.0(3)
C206 C201 C202 115.2(3)
C206 C201 B200 122.7(3)
C203 C202 C201 122.3(3)
C202 C203 C207 120.3(3)
C204 C203 C202 120.8(3)
C204 C203 C207 118.8(3)
C203 C204 C205 118.2(3)
C204 C205 C206 120.6(3)
C204 C205 C208 119.5(3)
C206 C205 C208 119.9(3)
C205 C206 C201 122.8(3)
F1 C207 F2 106.3(3)
F1 C207 F3 106.1(3)
F1 C207 C203 113.6(3)
F2 C207 F3 106.0(3)
F2 C207 C203 111.9(3)
F3 C207 C203 112.4(3)
F4 C208 C205 109.7(3)
F4A C208 C205 111.5(3)
F5 C208 F4 102.8(4)
F5 C208 C205 113.2(3)
F5A C208 F4A 101.4(4)
F5A C208 C205 113.4(3)
F6 C208 F4 105.8(4)
F6 C208 F5 109.4(4)
F6 C208 C205 115.0(4)
F6A C208 F4A 106.0(5)
F6A C208 F5A 106.0(4)
F6A C208 C205 117.1(4)
C210 C209 B200 121.9(3)
C214 C209 C210 115.1(3)
C214 C209 B200 122.8(3)
C211 C210 C209 122.8(3)
C210 C211 C215 119.5(3)
C212 C211 C210 120.7(3)
C212 C211 C215 119.8(3)
C213 C212 C211 118.3(3)
C212 C213 C214 120.7(3)
C212 C213 C216 119.7(3)
C214 C213 C216 119.6(3)
C209 C214 C213 122.4(3)
F7 C215 F8 104.1(5)
F7 C215 C211 112.6(4)
F7A C215 C211 112.4(4)
F8 C215 C211 111.1(4)
F8A C215 F7A 102.7(4)
F8A C215 C211 111.9(4)
F9 C215 F7 107.3(5)
F9 C215 F8 106.6(5)
F9 C215 C211 114.4(4)
F9A C215 F7A 106.1(5)
F9A C215 F8A 107.6(5)
F9A C215 C211 115.2(4)
F10 C216 F11 111.8(5)
F10 C216 F12 104.3(4)
F10 C216 C213 113.5(4)
F10A C216 F12A 99.6(5)
F10A C216 C213 113.8(5)
F11 C216 F12 101.9(4)
F11 C216 C213 113.9(4)
F11A C216 F10A 109.3(5)
F11A C216 F12A 103.6(5)
F11A C216 C213 116.7(4)
F12 C216 C213 110.3(3)
F12A C216 C213 112.2(4)
C218 C217 C222 115.5(3)
C218 C217 B200 122.5(3)
C222 C217 B200 122.0(3)
C217 C218 C219 122.4(3)
C218 C219 C223 119.1(4)
C220 C219 C218 120.4(4)
C220 C219 C223 120.6(4)
C221 C220 C219 118.4(3)
C220 C221 C222 121.2(3)
C220 C221 C224 118.5(3)
C222 C221 C224 120.3(4)
C221 C222 C217 122.1(3)
F13 C223 F14 105.0(5)
F13 C223 C219 114.6(4)
F14 C223 C219 112.3(4)
F15 C223 F13 107.2(5)
F15 C223 F14 103.1(5)
F15 C223 C219 113.7(4)
F16 C224 F17 108.0(4)
F16 C224 F18 104.5(4)
F16 C224 C221 115.0(4)
F17 C224 F18 100.6(4)
F17 C224 C221 112.9(3)
F18 C224 C221 114.5(3)
C226 C225 B200 121.5(3)
C230 C225 C226 115.7(3)
C230 C225 B200 122.7(3)
C227 C226 C225 122.7(3)
C226 C227 C231 119.8(3)
C228 C227 C226 120.4(3)
C228 C227 C231 119.9(3)
C229 C228 C227 118.4(3)
C228 C229 C230 120.8(3)
C228 C229 C232 118.7(3)
C230 C229 C232 120.5(3)
C225 C230 C229 122.0(3)
F19 C231 F20 104.2(5)
F19 C231 F21 109.7(5)
F19 C231 C227 117.3(4)
F19A C231 F20A 103.5(5)
F19A C231 F21A 110.3(5)
F19A C231 C227 116.1(5)
F20 C231 C227 108.7(4)
F20A C231 C227 107.2(4)
F21 C231 F20 101.8(5)
F21 C231 C227 113.5(4)
F21A C231 F20A 101.1(5)
F21A C231 C227 116.5(4)
F22 C232 C229 112.2(3)
F23 C232 F22 104.7(3)
F23 C232 C229 112.7(3)
F24 C232 F22 107.5(3)
F24 C232 F23 105.4(3)
F24 C232 C229 113.7(3)
C209 B200 C201 110.8(3)
C217 B200 C201 108.6(3)
C217 B200 C209 108.4(3)
C225 B200 C201 109.5(3)
C225 B200 C209 109.1(3)
C225 B200 C217 110.4(3)

loop_
_geom_bond_atom_site_label_1
_geom_bond_atom_site_label_2
_geom_bond_distance
Ag1 C2 2.093(4)
Ag1 C15 2.092(4)
N3 C2 1.348(4)
N3 C4 1.392(5)
N3 C7 1.488(5)
N6 C2 1.349(5)
N6 C5 1.386(4)
N6 C10 1.484(4)
N16 C15 1.350(5)
N16 C17 1.394(6)
N16 C20 1.472(6)
N19 C15 1.339(5)
N19 C18 1.395(7)
N19 C23 1.474(7)
C4 C5 1.346(5)
C4 C13 1.502(5)
C5 C14 1.489(5)
C7 C8 1.459(6)
C7 C9 1.423(7)
C10 C11 1.517(6)
C10 C12 1.494(5)
C17 C18 1.319(7)
C17 C26 1.495(7)
C18 C27 1.511(7)
C20 C21 1.473(8)
C20 C22 1.461(8)
C23 C24 1.513(11)
C23 C25 1.487(8)
F1 C207 1.329(4)
F2 C207 1.346(4)
F3 C207 1.346(5)
F4 C208 1.343(5)
F4A C208 1.338(5)
F5 C208 1.307(5)
F5A C208 1.329(5)
F6 C208 1.271(5)
F6A C208 1.276(5)
F7 C215 1.323(5)
F7A C215 1.341(5)
F8 C215 1.330(5)
F8A C215 1.334(5)
F9 C215 1.302(5)
F9A C215 1.294(5)
F10 C216 1.273(5)
F10A C216 1.309(6)
F11 C216 1.287(5)
F11A C216 1.271(5)
F12 C216 1.362(5)
F12A C216 1.362(5)
F13 C223 1.305(5)
F14 C223 1.311(6)
F15 C223 1.285(6)
F16 C224 1.261(5)
F17 C224 1.300(4)
F18 C224 1.334(6)
F19 C231 1.275(5)
F19A C231 1.294(5)
F20 C231 1.388(6)
F20A C231 1.400(6)
F21 C231 1.321(5)
F21A C231 1.297(5)
F22 C232 1.336(4)
F23 C232 1.333(4)
F24 C232 1.330(4)
C201 C202 1.401(5)
C201 C206 1.397(5)
C201 B200 1.646(5)
C202 C203 1.395(5)
C203 C204 1.382(5)
C203 C207 1.487(5)
C204 C205 1.384(5)
C205 C206 1.392(4)
C205 C208 1.488(5)
C209 C210 1.403(5)
C209 C214 1.391(4)
C209 B200 1.644(5)
C210 C211 1.388(5)
C211 C212 1.379(5)
C211 C215 1.489(5)
C212 C213 1.377(5)
C213 C214 1.404(5)
C213 C216 1.490(5)
C217 C218 1.397(5)
C217 C222 1.405(5)
C217 B200 1.644(5)
C218 C219 1.399(5)
C219 C220 1.380(5)
C219 C223 1.472(6)
C220 C221 1.377(6)
C221 C222 1.386(5)
C221 C224 1.490(5)
C225 C226 1.400(5)
C225 C230 1.395(5)
C225 B200 1.642(5)
C226 C227 1.389(5)
C227 C228 1.384(5)
C227 C231 1.477(5)
C228 C229 1.383(5)
C229 C230 1.398(4)
C229 C232 1.490(5)

loop_
_platon_squeeze_void_nr
_platon_squeeze_void_average_x
_platon_squeeze_void_average_y
_platon_squeeze_void_average_z
_platon_squeeze_void_volume
_platon_squeeze_void_count_electrons
_platon_squeeze_void_content
1 0.500 1.000 0.000 219 21 ' '
2 0.500 0.500 0.500 219 21 ' '
